data_1554755
loop_
_publ_author_name
'Kim, Cheol-Eui'
'Son, Jeong-Yu'
'Shin, Seohyun'
'Seo, Boram'
'Lee, Phil Ho'

_publ_section_title
;
 Alkenylation of phosphacoumarins via aerobic oxidative Heck reactions and
 their synthetic application to fluorescent benzophosphacoumarins.
;
_journal_issue 4
_journal_name_full 'Organic letters'
_journal_page_first 908
_journal_page_last 911
_journal_paper_doi 10.1021/acs.orglett.5b00020
_journal_volume 17
_journal_year 2015
_chemical_formula_sum 'C22 H25 O5 P'
_chemical_formula_weight 400.39
_chemical_name_common KCE2
_space_group_crystal_system triclinic
_space_group_IT_number 2
_space_group_name_Hall '-P 1'
_space_group_name_H-M_alt 'P -1'
_atom_sites_solution_hydrogens geom
_cell_angle_alpha 89.1605(15)
_cell_angle_beta 82.9814(16)
_cell_angle_gamma 69.4905(14)
_cell_formula_units_Z 2
_cell_length_a 7.8931(2)
_cell_length_b 9.4542(2)
_cell_length_c 14.3399(4)
_cell_measurement_reflns_used 7415
_cell_measurement_temperature 296.(2)
_cell_measurement_theta_max 25.1080
_cell_measurement_theta_min 2.3011
_cell_volume 994.29(4)
_computing_cell_refinement 'SAINT V8.34A (Bruker AXS Inc., 2013)'
_computing_data_collection 'Bruker Instrument Service v2013.12.0.0'
_computing_data_reduction 'SAINT V8.34A (Bruker AXS Inc., 2013)'
_computing_molecular_graphics 'Bruker SHELXTL'
_computing_publication_material 'Bruker SHELXTL'
_computing_structure_refinement 'SHELXL-2013 (Sheldrick, 2013)'
_computing_structure_solution 'SHELXS-97 (Sheldrick, 2008)'
_diffrn_ambient_temperature 296.(2)
_diffrn_detector_area_resol_mean 8.3333
_diffrn_measured_fraction_theta_full 0.995
_diffrn_measured_fraction_theta_max 0.995
_diffrn_measurement_device_type 'Bruker APEX-II CCD'
_diffrn_measurement_method 'phi and omega scans'
_diffrn_radiation_monochromator graphite
_diffrn_radiation_type MoK\a
_diffrn_radiation_wavelength 0.71073
_diffrn_reflns_av_R_equivalents 0.0660
_diffrn_reflns_av_unetI/netI 0.0603
_diffrn_reflns_limit_h_max 10
_diffrn_reflns_limit_h_min -10
_diffrn_reflns_limit_k_max 12
_diffrn_reflns_limit_k_min -12
_diffrn_reflns_limit_l_max 19
_diffrn_reflns_limit_l_min -19
_diffrn_reflns_number 25892
_diffrn_reflns_theta_full 28.56
_diffrn_reflns_theta_max 28.56
_diffrn_reflns_theta_min 1.43
_exptl_absorpt_coefficient_mu 0.169
_exptl_absorpt_correction_T_max 0.99
_exptl_absorpt_correction_T_min 0.86
_exptl_absorpt_correction_type multi-scan
_exptl_absorpt_process_details 'SADABS V2012/1 (Bruker AXS Inc.)'
_exptl_crystal_colour colourless
_exptl_crystal_density_diffrn 1.337
_exptl_crystal_density_method 'not measured'
_exptl_crystal_description plate
_exptl_crystal_F_000 424
_exptl_crystal_size_max 0.240
_exptl_crystal_size_mid 0.160
_exptl_crystal_size_min 0.040
_refine_diff_density_max 0.258
_refine_diff_density_min -0.337
_refine_ls_extinction_method none
_refine_ls_goodness_of_fit_ref 1.048
_refine_ls_hydrogen_treatment constr
_refine_ls_matrix_type full
_refine_ls_number_parameters 255
_refine_ls_number_reflns 5054
_refine_ls_number_restraints 0
_refine_ls_restrained_S_all 1.048
_refine_ls_R_factor_all 0.1165
_refine_ls_R_factor_gt 0.0635
_refine_ls_shift/su_max 0.000
_refine_ls_shift/su_mean 0.000
_refine_ls_structure_factor_coef Fsqd
_refine_ls_weighting_details 'w=1/[\s^2^(Fo^2^)+(0.1045P)^2^+0.1514P] where P=(Fo^2^+2Fc^2^)/3'
_refine_ls_weighting_scheme calc
_refine_ls_wR_factor_gt 0.1755
_refine_ls_wR_factor_ref 0.2068
_reflns_number_gt 2940
_reflns_number_total 5054
_reflns_threshold_expression 'I > 2\s(I)'
_cod_data_source_file ol5b00020_si_001.cif
_cod_data_source_block I
_cod_database_code 1554755

loop_
_space_group_symop_operation_xyz
'x, y, z'
'-x, -y, -z'

loop_
_atom_site_type_symbol
_atom_site_label
_atom_site_fract_x
_atom_site_fract_y
_atom_site_fract_z
_atom_site_U_iso_or_equiv
_atom_site_adp_type
_atom_site_calc_flag
_atom_site_refinement_flags_adp
_atom_site_refinement_flags_posn
_atom_site_occupancy
P P1 0.02011(10) 0.56500(7) 0.32238(5) 0.0502(2) Uani d . . 1
O O1 0.1252(3) 0.41456(19) 0.37287(12) 0.0552(5) Uani d . . 1
O O2 0.0348(3) 0.6967(2) 0.36731(13) 0.0654(6) Uani d . . 1
O O3 -0.1770(3) 0.5636(2) 0.31976(13) 0.0644(6) Uani d . . 1
O O4 0.1765(4) 0.8669(2) 0.04054(14) 0.0861(8) Uani d . . 1
O O5 0.2535(3) 0.7248(2) -0.09027(12) 0.0604(5) Uani d . . 1
C C1 0.1388(4) 0.2755(3) 0.33341(18) 0.0489(6) Uani d . . 1
C C2 0.1301(4) 0.1678(3) 0.3974(2) 0.0572(7) Uani d . . 1
H H2 0.1124 0.1906 0.4616 0.069 Uiso calc U R 1
C C3 0.1478(5) 0.0270(3) 0.3661(2) 0.0650(8) Uani d . . 1
H H3 0.1428 -0.0468 0.4088 0.078 Uiso calc U R 1
C C4 0.1731(4) -0.0054(3) 0.2712(2) 0.0627(8) Uani d . . 1
H H4 0.186 -0.1014 0.2497 0.075 Uiso calc U R 1
C C5 0.1792(4) 0.1035(3) 0.20814(19) 0.0548(7) Uani d . . 1
H H5 0.1943 0.0793 0.1443 0.066 Uiso calc U R 1
C C6 0.1639(3) 0.2492(3) 0.23537(17) 0.0455(6) Uani d . . 1
C C7 0.1723(3) 0.3695(3) 0.16855(17) 0.0426(6) Uani d . . 1
C C8 0.1150(3) 0.5205(3) 0.20391(17) 0.0448(6) Uani d . . 1
C C9 0.1274(4) 0.6363(3) 0.14758(17) 0.0495(6) Uani d . . 1
H H9 0.0902 0.7335 0.1737 0.059 Uiso calc U R 1
C C10 0.1942(4) 0.6123(3) 0.05252(17) 0.0453(6) Uani d . . 1
C C11 0.2472(3) 0.4654(3) 0.01449(17) 0.0431(6) Uani d . . 1
C C12 0.2351(3) 0.3458(3) 0.07108(17) 0.0435(6) Uani d . . 1
C C13 0.2952(4) 0.2023(3) 0.01134(18) 0.0519(7) Uani d . . 1
H H13A 0.1937 0.1683 0.0074 0.062 Uiso calc U R 1
H H13B 0.3911 0.1228 0.0375 0.062 Uiso calc U R 1
C C14 0.3653(5) 0.2436(3) -0.0857(2) 0.0703(9) Uani d . . 1
H H14A 0.4962 0.1929 -0.0985 0.084 Uiso calc U R 1
H H14B 0.3086 0.212 -0.1339 0.084 Uiso calc U R 1
C C15 0.3185(4) 0.4130(3) -0.08644(18) 0.0541(7) Uani d . . 1
H H15A 0.4257 0.4382 -0.1075 0.065 Uiso calc U R 1
H H15B 0.2262 0.4591 -0.1275 0.065 Uiso calc U R 1
C C16 -0.3184(6) 0.6136(5) 0.3977(3) 0.1114(15) Uani d . . 1
H H16A -0.2846 0.5476 0.45 0.134 Uiso calc U R 1
H H16B -0.3318 0.7149 0.4177 0.134 Uiso calc U R 1
C C17 -0.4874(6) 0.6131(5) 0.3729(3) 0.1130(15) Uani d . . 1
H H17A -0.5287 0.6879 0.3267 0.169 Uiso calc U R 1
H H17B -0.5763 0.6359 0.4278 0.169 Uiso calc U R 1
H H17C -0.4713 0.5153 0.3474 0.169 Uiso calc U R 1
C C18 0.2059(4) 0.7476(3) 0.00183(18) 0.0516(7) Uani d . . 1
C C19 0.2672(5) 0.8543(3) -0.14290(19) 0.0617(8) Uani d . . 1
H H19A 0.3584 0.8879 -0.1206 0.074 Uiso calc U R 1
H H19B 0.1511 0.9372 -0.1346 0.074 Uiso calc U R 1
C C20 0.3201(4) 0.8063(3) -0.24475(19) 0.0582(7) Uani d . . 1
H H20A 0.2301 0.7696 -0.2655 0.07 Uiso calc U R 1
H H20B 0.4366 0.7238 -0.2521 0.07 Uiso calc U R 1
C C21 0.3339(4) 0.9338(3) -0.3052(2) 0.0673(8) Uani d . . 1
H H21A 0.43 0.9656 -0.2873 0.081 Uiso calc U R 1
H H21B 0.2202 1.019 -0.2942 0.081 Uiso calc U R 1
C C22 0.3735(6) 0.8903(4) -0.4084(2) 0.0907(11) Uani d . . 1
H H22A 0.4905 0.8114 -0.4206 0.136 Uiso calc U R 1
H H22B 0.3739 0.9766 -0.4444 0.136 Uiso calc U R 1
H H22C 0.2813 0.855 -0.426 0.136 Uiso calc U R 1

loop_
_atom_site_aniso_label
_atom_site_aniso_U_11
_atom_site_aniso_U_22
_atom_site_aniso_U_33
_atom_site_aniso_U_12
_atom_site_aniso_U_13
_atom_site_aniso_U_23
P1 0.0649(5) 0.0445(4) 0.0392(4) -0.0185(3) -0.0001(3) -0.0079(3)
O1 0.0782(14) 0.0492(10) 0.0417(10) -0.0248(9) -0.0128(9) -0.0031(8)
O2 0.0980(16) 0.0530(11) 0.0474(11) -0.0317(11) 0.0000(10) -0.0124(8)
O3 0.0536(12) 0.0809(14) 0.0541(12) -0.0207(10) 0.0041(9) -0.0172(10)
O4 0.157(2) 0.0543(12) 0.0526(13) -0.0476(14) -0.0030(13) -0.0040(10)
O5 0.0896(15) 0.0521(11) 0.0436(11) -0.0317(10) -0.0027(10) 0.0003(8)
C1 0.0555(16) 0.0468(14) 0.0461(15) -0.0193(12) -0.0079(12) -0.0040(11)
C2 0.071(2) 0.0550(16) 0.0469(16) -0.0217(14) -0.0117(13) 0.0040(13)
C3 0.087(2) 0.0524(16) 0.0588(19) -0.0281(15) -0.0114(16) 0.0096(13)
C4 0.084(2) 0.0455(14) 0.0621(19) -0.0263(14) -0.0102(15) -0.0040(13)
C5 0.0709(19) 0.0465(14) 0.0492(16) -0.0228(13) -0.0078(13) -0.0062(12)
C6 0.0512(16) 0.0414(13) 0.0437(14) -0.0162(11) -0.0043(11) -0.0059(10)
C7 0.0445(14) 0.0401(12) 0.0426(14) -0.0134(10) -0.0065(11) -0.0053(10)
C8 0.0501(15) 0.0438(13) 0.0394(13) -0.0151(11) -0.0050(11) -0.0076(10)
C9 0.0662(18) 0.0409(13) 0.0413(14) -0.0193(12) -0.0039(12) -0.0092(11)
C10 0.0517(15) 0.0455(13) 0.0398(13) -0.0178(11) -0.0063(11) -0.0057(10)
C11 0.0407(14) 0.0480(13) 0.0396(13) -0.0131(11) -0.0075(10) -0.0067(10)
C12 0.0446(14) 0.0410(12) 0.0435(14) -0.0129(11) -0.0055(11) -0.0062(10)
C13 0.0605(18) 0.0447(13) 0.0468(15) -0.0146(12) -0.0035(12) -0.0117(11)
C14 0.095(2) 0.0548(16) 0.0503(17) -0.0189(16) 0.0099(16) -0.0133(13)
C15 0.0576(17) 0.0569(16) 0.0441(15) -0.0162(13) -0.0023(12) -0.0104(12)
C16 0.087(3) 0.164(4) 0.079(3) -0.052(3) 0.032(2) -0.041(3)
C17 0.070(3) 0.124(4) 0.129(4) -0.023(2) 0.019(3) -0.021(3)
C18 0.0639(18) 0.0481(14) 0.0433(15) -0.0197(13) -0.0083(12) -0.0014(12)
C19 0.086(2) 0.0536(15) 0.0519(17) -0.0344(15) -0.0045(15) 0.0044(13)
C20 0.0663(19) 0.0548(15) 0.0513(17) -0.0193(14) -0.0045(14) 0.0021(13)
C21 0.066(2) 0.0712(19) 0.063(2) -0.0258(16) 0.0009(15) 0.0141(15)
C22 0.096(3) 0.121(3) 0.056(2) -0.042(2) -0.0043(18) 0.019(2)

loop_
_atom_type_symbol
_atom_type_description
_atom_type_scat_dispersion_real
_atom_type_scat_dispersion_imag
_atom_type_scat_source
C C 0.0033 0.0016 'International Tables Vol C Tables 4.2.6.8 and 6.1.1.4'
H H 0.0000 0.0000 'International Tables Vol C Tables 4.2.6.8 and 6.1.1.4'
O O 0.0106 0.0060 'International Tables Vol C Tables 4.2.6.8 and 6.1.1.4'
P P 0.1023 0.0942 'International Tables Vol C Tables 4.2.6.8 and 6.1.1.4'

loop_
_geom_angle_atom_site_label_1
_geom_angle_atom_site_label_2
_geom_angle_atom_site_label_3
_geom_angle
O2 P1 O3 116.69(12)
O2 P1 O1 110.98(11)
O3 P1 O1 105.58(11)
O2 P1 C8 118.40(12)
O3 P1 C8 101.47(11)
O1 P1 C8 101.96(11)
C1 O1 P1 118.49(16)
C16 O3 P1 123.1(2)
C18 O5 C19 116.2(2)
C2 C1 O1 114.9(2)
C2 C1 C6 123.4(2)
O1 C1 C6 121.7(2)
C3 C2 C1 119.4(3)
C3 C2 H2 120.3
C1 C2 H2 120.3
C2 C3 C4 119.8(3)
C2 C3 H3 120.1
C4 C3 H3 120.1
C5 C4 C3 120.1(2)
C5 C4 H4 119.9
C3 C4 H4 119.9
C4 C5 C6 123.0(2)
C4 C5 H5 118.5
C6 C5 H5 118.5
C5 C6 C1 114.2(2)
C5 C6 C7 124.3(2)
C1 C6 C7 121.5(2)
C12 C7 C8 116.3(2)
C12 C7 C6 125.3(2)
C8 C7 C6 118.4(2)
C9 C8 C7 121.8(2)
C9 C8 P1 118.06(18)
C7 C8 P1 120.17(18)
C8 C9 C10 121.9(2)
C8 C9 H9 119.1
C10 C9 H9 119.1
C9 C10 C11 118.0(2)
C9 C10 C18 115.5(2)
C11 C10 C18 126.5(2)
C10 C11 C12 120.8(2)
C10 C11 C15 127.5(2)
C12 C11 C15 111.6(2)
C11 C12 C7 121.1(2)
C11 C12 C13 109.4(2)
C7 C12 C13 129.5(2)
C12 C13 C14 105.3(2)
C12 C13 H13A 110.7
C14 C13 H13A 110.7
C12 C13 H13B 110.7
C14 C13 H13B 110.7
H13A C13 H13B 108.8
C15 C14 C13 108.2(2)
C15 C14 H14A 110.1
C13 C14 H14A 110.1
C15 C14 H14B 110.1
C13 C14 H14B 110.1
H14A C14 H14B 108.4
C11 C15 C14 104.6(2)
C11 C15 H15A 110.8
C14 C15 H15A 110.8
C11 C15 H15B 110.8
C14 C15 H15B 110.8
H15A C15 H15B 108.9
C17 C16 O3 111.0(3)
C17 C16 H16A 109.4
O3 C16 H16A 109.4
C17 C16 H16B 109.4
O3 C16 H16B 109.4
H16A C16 H16B 108.0
C16 C17 H17A 109.5
C16 C17 H17B 109.5
H17A C17 H17B 109.5
C16 C17 H17C 109.5
H17A C17 H17C 109.5
H17B C17 H17C 109.5
O4 C18 O5 122.6(2)
O4 C18 C10 123.2(2)
O5 C18 C10 114.2(2)
O5 C19 C20 108.0(2)
O5 C19 H19A 110.1
C20 C19 H19A 110.1
O5 C19 H19B 110.1
C20 C19 H19B 110.1
H19A C19 H19B 108.4
C19 C20 C21 111.9(2)
C19 C20 H20A 109.2
C21 C20 H20A 109.2
C19 C20 H20B 109.2
C21 C20 H20B 109.2
H20A C20 H20B 107.9
C20 C21 C22 112.4(3)
C20 C21 H21A 109.1
C22 C21 H21A 109.1
C20 C21 H21B 109.1
C22 C21 H21B 109.1
H21A C21 H21B 107.9
C21 C22 H22A 109.5
C21 C22 H22B 109.5
H22A C22 H22B 109.5
C21 C22 H22C 109.5
H22A C22 H22C 109.5
H22B C22 H22C 109.5

loop_
_geom_bond_atom_site_label_1
_geom_bond_atom_site_label_2
_geom_bond_distance
P1 O2 1.4566(18)
P1 O3 1.566(2)
P1 O1 1.5890(19)
P1 C8 1.764(2)
O1 C1 1.403(3)
O3 C16 1.435(4)
O4 C18 1.200(3)
O5 C18 1.327(3)
O5 C19 1.458(3)
C1 C2 1.375(4)
C1 C6 1.409(3)
C2 C3 1.366(4)
C2 H2 0.93
C3 C4 1.374(4)
C3 H3 0.93
C4 C5 1.370(4)
C4 H4 0.93
C5 C6 1.397(3)
C5 H5 0.93
C6 C7 1.490(3)
C7 C12 1.418(3)
C7 C8 1.419(3)
C8 C9 1.375(3)
C9 C10 1.392(3)
C9 H9 0.93
C10 C11 1.400(3)
C10 C18 1.487(3)
C11 C12 1.406(3)
C11 C15 1.511(3)
C12 C13 1.511(3)
C13 C14 1.531(4)
C13 H13A 0.97
C13 H13B 0.97
C14 C15 1.512(4)
C14 H14A 0.97
C14 H14B 0.97
C15 H15A 0.97
C15 H15B 0.97
C16 C17 1.424(6)
C16 H16A 0.97
C16 H16B 0.97
C17 H17A 0.96
C17 H17B 0.96
C17 H17C 0.96
C19 C20 1.500(4)
C19 H19A 0.97
C19 H19B 0.97
C20 C21 1.502(4)
C20 H20A 0.97
C20 H20B 0.97
C21 C22 1.507(4)
C21 H21A 0.97
C21 H21B 0.97
C22 H22A 0.96
C22 H22B 0.96
C22 H22C 0.96
